data_4306862
loop_
_publ_author_name
'Ying Wang'
'Bin Ding'
'Peng Cheng'
'Dai-Zheng Liao'
'Shi-Ping Yan'

_publ_section_title
;
Tuned Triazolatesilver(I) Luminescent Complexes from Zero- to
Three-Dimensionality Based on Bi- to Tetratopic Bridged Ligands
;
_journal_name_full 'Inorganic Chemistry'
_journal_page_first 2002
_journal_page_last 2010
_journal_paper_doi 10.1021/ic060855y
_journal_volume 46
_journal_year 2007
_chemical_formula_sum 'C7 H8 Ag N5 O4'
_chemical_formula_weight 334.05
_chemical_name_systematic
; 
 ? 
;
_space_group_IT_number 15
_symmetry_cell_setting monoclinic
_symmetry_space_group_name_Hall '-C 2yc'
_symmetry_space_group_name_H-M 'C 1 2/c 1'
_atom_sites_solution_hydrogens geom
_atom_sites_solution_primary direct
_atom_sites_solution_secondary difmap
_audit_creation_method SHELXL-97
_cell_angle_alpha 90.00
_cell_angle_beta 103.151(3)
_cell_angle_gamma 90.00
_cell_formula_units_Z 8
_cell_length_a 10.5853(16)
_cell_length_b 13.746(2)
_cell_length_c 14.809(2)
_cell_measurement_reflns_used 3035
_cell_measurement_temperature 294(2)
_cell_measurement_theta_max 26.33
_cell_measurement_theta_min 2.47
_cell_volume 2098.3(5)
_computing_cell_refinement 'Bruker SMART'
_computing_data_collection 'Bruker SMART'
_computing_data_reduction 'Bruker SAINT'
_computing_molecular_graphics 'Bruker SHELXTL'
_computing_publication_material 'Bruker SHELXTL'
_computing_structure_refinement 'SHELXL-97 (Sheldrick, 1997)'
_computing_structure_solution 'SHELXS-97 (Sheldrick, 1990)'
_diffrn_ambient_temperature 294(2)
_diffrn_measured_fraction_theta_full 0.998
_diffrn_measured_fraction_theta_max 0.998
_diffrn_measurement_device_type 'CCD area detector'
_diffrn_measurement_method 'phi and omega scans'
_diffrn_radiation_monochromator graphite
_diffrn_radiation_source 'fine-focus sealed tube'
_diffrn_radiation_type MoK\a
_diffrn_radiation_wavelength 0.71073
_diffrn_reflns_av_R_equivalents 0.0236
_diffrn_reflns_av_sigmaI/netI 0.0228
_diffrn_reflns_limit_h_max 10
_diffrn_reflns_limit_h_min -12
_diffrn_reflns_limit_k_max 16
_diffrn_reflns_limit_k_min -16
_diffrn_reflns_limit_l_max 17
_diffrn_reflns_limit_l_min -12
_diffrn_reflns_number 5246
_diffrn_reflns_theta_full 25.01
_diffrn_reflns_theta_max 25.01
_diffrn_reflns_theta_min 2.47
_exptl_absorpt_coefficient_mu 1.934
_exptl_absorpt_correction_T_max 1.000000
_exptl_absorpt_correction_T_min 0.726795
_exptl_absorpt_correction_type multi-scan
_exptl_absorpt_process_details SADABS
_exptl_crystal_density_diffrn 2.115
_exptl_crystal_density_meas ?
_exptl_crystal_density_method 'not measured'
_exptl_crystal_F_000 1312
_exptl_crystal_size_max 0.26
_exptl_crystal_size_mid 0.18
_exptl_crystal_size_min 0.10
_refine_diff_density_max 0.803
_refine_diff_density_min -0.711
_refine_diff_density_rms 0.099
_refine_ls_extinction_method none
_refine_ls_goodness_of_fit_ref 1.186
_refine_ls_hydrogen_treatment constr
_refine_ls_matrix_type full
_refine_ls_number_parameters 255
_refine_ls_number_reflns 1853
_refine_ls_number_restraints 340
_refine_ls_restrained_S_all 1.131
_refine_ls_R_factor_all 0.0540
_refine_ls_R_factor_gt 0.0458
_refine_ls_shift/su_max 0.002
_refine_ls_shift/su_mean 0.000
_refine_ls_structure_factor_coef Fsqd
_refine_ls_weighting_details 'calc w=1/[\s^2^(Fo^2^)+(0.0465P)^2^+17.7463P] where P=(Fo^2^+2Fc^2^)/3'
_refine_ls_weighting_scheme calc
_refine_ls_wR_factor_gt 0.1199
_refine_ls_wR_factor_ref 0.1253
_reflns_number_gt 1574
_reflns_number_total 1853
_reflns_threshold_expression >2sigma(I)
_cod_data_source_file ic060855ysi20060517_115745.cif
_cod_data_source_block 051205b
_cod_depositor_comments
;
The following automatic conversions were performed:
'_symmetry_cell_setting' value 'Monoclinic' changed to 'monoclinic'
according to '/home/saulius/struct/CIF-dictionaries/cif_core.dic'
dictionary named 'cif_core.dic' version 2.4.1 from
2010-06-29.

'_exptl_absorpt_correction_type' value 'MULTI-SCAN' changed
to 'multi-scan' according to
'/home/saulius/struct/CIF-dictionaries/cif_core.dic' dictionary named
'cif_core.dic' version 2.4.1 from
2010-06-29.

'_refine_ls_hydrogen_treatment' value 'CONSTR' changed to
'constr' according to '/home/saulius/struct/CIF-dictionaries/cif_core.dic'
dictionary named 'cif_core.dic' version 2.4.1 from 2010-06-29.

Automatic conversion script
Id: cif_fix_enum 1527 2010-12-29 10:47:43Z saulius 

The following automatic conversions were performed:

'_exptl_crystal_density_meas' value 'NONE' was changed to '?' - the
value is perceived as not measured.

Automatic conversion script
Id: cif_fix_values 3008 2015-01-20 13:52:24Z robertas 
;
_cod_original_cell_volume 2098.2(5)
_cod_database_code 4306862

loop_
_symmetry_equiv_pos_as_xyz
'x, y, z'
'-x, y, -z+1/2'
'x+1/2, y+1/2, z'
'-x+1/2, y+1/2, -z+1/2'
'-x, -y, -z'
'x, -y, z-1/2'
'-x+1/2, -y+1/2, -z'
'x+1/2, -y+1/2, z-1/2'

loop_
_atom_site_label
_atom_site_type_symbol
_atom_site_fract_x
_atom_site_fract_y
_atom_site_fract_z
_atom_site_U_iso_or_equiv
_atom_site_adp_type
_atom_site_occupancy
_atom_site_symmetry_multiplicity
_atom_site_calc_flag
_atom_site_refinement_flags
_atom_site_disorder_assembly
_atom_site_disorder_group
Ag1 Ag 0.96494(6) 1.13311(4) 0.47030(3) 0.0582(2) Uani 1 1 d . . .
N1 N 0.9114(6) 1.0130(4) 0.3644(3) 0.0511(14) Uani 1 1 d . . .
N2 N 0.9316(6) 0.9161(4) 0.3868(4) 0.0566(15) Uani 1 1 d . . .
N3 N 0.8213(5) 0.9270(3) 0.2427(3) 0.0452(12) Uani 1 1 d . . .
N4 N 0.6284(5) 0.7821(4) 0.0517(3) 0.0484(13) Uani 1 1 d . . .
C1 C 0.8465(7) 1.0170(4) 0.2784(4) 0.0534(17) Uani 1 1 d . . .
H1 H 0.8209 1.0743 0.2460 0.064 Uiso 1 1 calc R . .
C2 C 0.8765(9) 0.8675(5) 0.3124(5) 0.073(3) Uani 1 1 d . . .
H2 H 0.8756 0.8000 0.3083 0.087 Uiso 1 1 calc R . .
C3 C 0.7497(6) 0.9024(4) 0.1519(4) 0.0429(14) Uani 1 1 d . . .
C4 C 0.7281(7) 0.9696(5) 0.0817(4) 0.0543(17) Uani 1 1 d . . .
H4 H 0.7626 1.0320 0.0912 0.065 Uiso 1 1 calc R . .
C5 C 0.6541(8) 0.9421(5) -0.0031(4) 0.0603(19) Uani 1 1 d . . .
H5 H 0.6365 0.9862 -0.0520 0.072 Uiso 1 1 calc R . .
C6 C 0.6060(8) 0.8483(5) -0.0151(4) 0.0562(18) Uani 1 1 d . . .
H6 H 0.5555 0.8309 -0.0728 0.067 Uiso 1 1 calc R . .
C7 C 0.7008(6) 0.8089(4) 0.1352(4) 0.0466(15) Uani 1 1 d . . .
H7 H 0.7183 0.7635 0.1829 0.056 Uiso 1 1 calc R . .
N5 N 1.0000 0.3916(6) 0.7500 0.057(2) Uani 1 2 d SDU . 1
O1 O 1.0000 0.4796(9) 0.7500 0.132(13) Uani 0.33 2 d SPDU A 1
O2 O 0.9041(19) 0.3483(17) 0.758(2) 0.085(11) Uani 0.17 1 d PDU . 1
O3 O 1.0959(19) 0.3482(17) 0.742(2) 0.082(10) Uani 0.17 1 d PDU . 1
O1A O 0.916(2) 0.4349(17) 0.7752(19) 0.120(10) Uani 0.17 1 d PDU B 2
O2A O 1.0000 0.3040(9) 0.7500 0.105(7) Uani 0.33 2 d SPDU C 2
O3A O 1.084(2) 0.4350(17) 0.7248(19) 0.117(10) Uani 0.17 1 d PDU D 2
O1B O 0.8985(18) 0.3789(18) 0.773(2) 0.056(7) Uani 0.17 1 d PDU . 3
O2B O 1.0763(19) 0.3246(13) 0.756(2) 0.041(6) Uani 0.17 1 d PDU . 3
O3B O 1.026(2) 0.4702(13) 0.721(2) 0.074(8) Uani 0.17 1 d PDU . 3
N6 N 0.1916(14) 0.2431(12) 0.4168(10) 0.134(7) Uani 0.50 1 d PDU . 1
O4 O 0.264(2) 0.2016(15) 0.4787(13) 0.188(9) Uani 0.50 1 d PDU . 1
O5 O 0.175(2) 0.3301(13) 0.4218(16) 0.197(9) Uani 0.50 1 d PDU . 1
O6 O 0.1352(19) 0.2006(14) 0.3503(12) 0.106(6) Uani 0.50 1 d PDU E 1
O7 O 0.0000 0.667(2) 0.7500 0.120(8) Uani 0.50 2 d SPU F 2
O7' O -0.055(4) 0.646(3) 0.705(3) 0.117(10) Uani 0.25 1 d PU . 3
O8 O 0.152(3) 0.192(2) 0.393(2) 0.078(7) Uani 0.25 1 d PU G 4
O9 O 0.103(4) 0.219(3) 0.314(3) 0.114(10) Uani 0.25 1 d PU H 5

loop_
_atom_site_aniso_label
_atom_site_aniso_U_11
_atom_site_aniso_U_22
_atom_site_aniso_U_33
_atom_site_aniso_U_23
_atom_site_aniso_U_13
_atom_site_aniso_U_12
Ag1 0.0819(4) 0.0383(3) 0.0428(3) -0.0001(2) -0.0098(3) 0.0036(3)
N1 0.071(4) 0.032(3) 0.040(3) -0.004(2) -0.010(3) 0.001(2)
N2 0.081(4) 0.037(3) 0.039(3) 0.001(2) -0.013(3) -0.006(3)
N3 0.059(3) 0.032(3) 0.035(3) -0.002(2) -0.007(2) -0.003(2)
N4 0.068(3) 0.037(3) 0.033(3) -0.003(2) -0.004(2) -0.005(3)
C1 0.075(5) 0.028(3) 0.044(3) 0.001(3) -0.012(3) 0.000(3)
C2 0.118(7) 0.035(3) 0.044(4) -0.001(3) -0.025(4) -0.006(4)
C3 0.051(4) 0.039(3) 0.033(3) -0.002(2) -0.004(3) 0.000(3)
C4 0.076(5) 0.039(3) 0.042(3) 0.004(3) -0.001(3) -0.011(3)
C5 0.088(5) 0.046(4) 0.037(3) 0.008(3) -0.006(3) 0.000(4)
C6 0.083(5) 0.044(4) 0.032(3) 0.000(3) -0.006(3) -0.001(3)
C7 0.064(4) 0.037(3) 0.030(3) -0.001(2) -0.007(3) -0.001(3)
N5 0.070(4) 0.048(4) 0.050(3) 0.000 0.006(3) 0.000
O1 0.135(14) 0.128(14) 0.134(14) 0.000 0.030(6) 0.000
O2 0.084(11) 0.086(11) 0.085(11) 0.001(5) 0.020(5) -0.004(5)
O3 0.081(11) 0.083(11) 0.083(11) -0.001(5) 0.019(5) 0.004(5)
O1A 0.118(11) 0.121(11) 0.120(11) 0.000(5) 0.028(5) 0.004(5)
O2A 0.109(8) 0.102(8) 0.103(8) 0.000 0.020(5) 0.000
O3A 0.115(11) 0.119(11) 0.118(11) 0.000(5) 0.027(5) -0.004(5)
O1B 0.057(8) 0.052(8) 0.059(8) -0.003(5) 0.013(5) -0.002(5)
O2B 0.038(7) 0.044(7) 0.043(7) 0.001(5) 0.015(5) 0.001(5)
O3B 0.075(9) 0.071(9) 0.077(9) 0.005(5) 0.019(5) 0.001(5)
N6 0.131(8) 0.133(8) 0.139(8) -0.008(5) 0.032(5) 0.001(5)
O4 0.198(9) 0.182(10) 0.185(9) -0.005(5) 0.045(5) 0.003(5)
O5 0.195(10) 0.193(10) 0.202(10) -0.003(5) 0.044(5) 0.004(5)
O6 0.109(8) 0.099(7) 0.108(8) -0.007(5) 0.022(5) 0.004(4)
O7 0.121(9) 0.121(9) 0.119(9) 0.000 0.031(5) 0.000
O7' 0.115(11) 0.117(11) 0.117(11) 0.001(5) 0.026(5) -0.001(5)
O8 0.081(8) 0.075(8) 0.080(8) -0.004(5) 0.017(5) 0.001(5)
O9 0.116(11) 0.112(11) 0.114(11) 0.001(5) 0.026(5) 0.001(5)

loop_
_atom_type_symbol
_atom_type_description
_atom_type_scat_dispersion_real
_atom_type_scat_dispersion_imag
_atom_type_scat_source
C C 0.0033 0.0016 'International Tables Vol C Tables 4.2.6.8 and 6.1.1.4'
H H 0.0000 0.0000 'International Tables Vol C Tables 4.2.6.8 and 6.1.1.4'
N N 0.0061 0.0033 'International Tables Vol C Tables 4.2.6.8 and 6.1.1.4'
O O 0.0106 0.0060 'International Tables Vol C Tables 4.2.6.8 and 6.1.1.4'
Ag Ag -0.8971 1.1015 'International Tables Vol C Tables 4.2.6.8 and 6.1.1.4'

loop_
_geom_angle_atom_site_label_1
_geom_angle_atom_site_label_2
_geom_angle_atom_site_label_3
_geom_angle
_geom_angle_site_symmetry_1
_geom_angle_site_symmetry_3
_geom_angle_publ_flag
N2 Ag1 N1 115.07(18) 5_776 . ?
N2 Ag1 N4 120.64(19) 5_776 4_655 ?
N1 Ag1 N4 121.92(17) . 4_655 ?
C1 N1 N2 107.1(5) . . ?
C1 N1 Ag1 129.8(4) . . ?
N2 N1 Ag1 122.7(4) . . ?
C2 N2 N1 106.1(5) . . ?
C2 N2 Ag1 131.8(4) . 5_776 ?
N1 N2 Ag1 122.1(4) . 5_776 ?
C2 N3 C1 104.2(5) . . ?
C2 N3 C3 128.8(5) . . ?
C1 N3 C3 127.0(5) . . ?
C6 N4 C7 117.6(5) . . ?
C6 N4 Ag1 121.0(4) . 4_645 ?
C7 N4 Ag1 121.2(4) . 4_645 ?
N1 C1 N3 110.9(5) . . ?
N1 C1 H1 124.5 . . ?
N3 C1 H1 124.5 . . ?
N2 C2 N3 111.7(6) . . ?
N2 C2 H2 124.2 . . ?
N3 C2 H2 124.2 . . ?
C4 C3 C7 119.9(5) . . ?
C4 C3 N3 121.1(6) . . ?
C7 C3 N3 119.0(5) . . ?
C3 C4 C5 118.0(6) . . ?
C3 C4 H4 121.0 . . ?
C5 C4 H4 121.0 . . ?
C4 C5 C6 119.4(6) . . ?
C4 C5 H5 120.3 . . ?
C6 C5 H5 120.3 . . ?
N4 C6 C5 123.1(6) . . ?
N4 C6 H6 118.5 . . ?
C5 C6 H6 118.5 . . ?
N4 C7 C3 121.9(5) . . ?
N4 C7 H7 119.0 . . ?
C3 C7 H7 119.0 . . ?
O3 N5 O3 121(3) . 2_756 ?
O3 N5 O2 120.7(12) . . ?
O3 N5 O2 0(2) 2_756 . ?
O3 N5 O2 0(2) . 2_756 ?
O3 N5 O2 120.7(12) 2_756 2_756 ?
O2 N5 O2 121(3) . 2_756 ?
O3 N5 O1 119.7(13) . . ?
O3 N5 O1 119.7(13) 2_756 . ?
O2 N5 O1 119.7(13) . . ?
O2 N5 O1 119.7(13) 2_756 . ?
O3 O2 N5 76(10) 2_756 . ?
O2 O3 N5 112(10) 2_756 . ?
O2B O1B O3B 120.1(14) 2_756 2_756 ?
O1B O2B O2B 110.2(17) 2_756 2_756 ?
O3B O3B O1B 108.2(15) 2_756 2_756 ?
O6 N6 O4 121.0(13) . . ?
O6 N6 O5 119.1(12) . . ?
O4 N6 O5 119.9(12) . . ?
O6 N6 O4 165.0(17) . 7_556 ?
O4 N6 O4 61.2(15) . 7_556 ?
O5 N6 O4 61.0(14) . 7_556 ?
N6 O4 O4 75.6(14) . 7_556 ?
N6 O4 O5 158.1(17) . 7_556 ?
O4 O4 O5 85.8(16) 7_556 7_556 ?
N6 O4 N6 118.8(15) . 7_556 ?
O4 O4 N6 43.2(9) 7_556 7_556 ?
O5 O4 N6 43.8(8) 7_556 7_556 ?
N6 O5 O4 75.2(16) . 7_556 ?

loop_
_geom_bond_atom_site_label_1
_geom_bond_atom_site_label_2
_geom_bond_distance
_geom_bond_site_symmetry_2
_geom_bond_publ_flag
Ag1 N2 2.255(5) 5_776 ?
Ag1 N1 2.259(5) . ?
Ag1 N4 2.264(5) 4_655 ?
N1 C1 1.304(7) . ?
N1 N2 1.376(7) . ?
N2 C2 1.306(8) . ?
N2 Ag1 2.255(5) 5_776 ?
N3 C2 1.341(8) . ?
N3 C1 1.348(7) . ?
N3 C3 1.426(7) . ?
N4 C6 1.326(8) . ?
N4 C7 1.350(7) . ?
N4 Ag1 2.264(5) 4_645 ?
C1 H1 0.9300 . ?
C2 H2 0.9300 . ?
C3 C4 1.371(8) . ?
C3 C7 1.386(9) . ?
C4 C5 1.373(9) . ?
C4 H4 0.9300 . ?
C5 C6 1.383(10) . ?
C5 H5 0.9300 . ?
C6 H6 0.9300 . ?
C7 H7 0.9300 . ?
N5 O3 1.204(10) . ?
N5 O3 1.204(10) 2_756 ?
N5 O2 1.204(10) . ?
N5 O2 1.204(10) 2_756 ?
N5 O1 1.210(10) . ?
O2 O3 0.00(7) 2_756 ?
O3 O2 0.00(7) 2_756 ?
O1B O2B 0.93(4) 2_756 ?
O1B O3B 1.48(4) 2_756 ?
O2B O1B 0.93(4) 2_756 ?
O2B O2B 1.59(4) 2_756 ?
O3B O3B 1.11(5) 2_756 ?
O3B O1B 1.48(4) 2_756 ?
N6 O6 1.183(10) . ?
N6 O4 1.196(10) . ?
N6 O5 1.212(10) . ?
N6 O4 1.69(3) 7_556 ?
O4 O4 1.53(4) 7_556 ?
O4 O5 1.53(3) 7_556 ?
O4 N6 1.69(3) 7_556 ?
O5 O4 1.53(3) 7_556 ?
O7' O7' 1.54(8) 2_556 ?

loop_
_geom_torsion_atom_site_label_1
_geom_torsion_atom_site_label_2
_geom_torsion_atom_site_label_3
_geom_torsion_atom_site_label_4
_geom_torsion
_geom_torsion_site_symmetry_1
_geom_torsion_site_symmetry_2
_geom_torsion_site_symmetry_3
_geom_torsion_site_symmetry_4
_geom_torsion_publ_flag
N2 Ag1 N1 C1 176.3(6) 5_776 . . . ?
N4 Ag1 N1 C1 13.7(7) 4_655 . . . ?
N2 Ag1 N1 N2 4.6(7) 5_776 . . . ?
N4 Ag1 N1 N2 -158.0(5) 4_655 . . . ?
C1 N1 N2 C2 -0.4(9) . . . . ?
Ag1 N1 N2 C2 172.9(6) . . . . ?
C1 N1 N2 Ag1 -178.2(5) . . . 5_776 ?
Ag1 N1 N2 Ag1 -4.9(8) . . . 5_776 ?
N2 N1 C1 N3 0.7(9) . . . . ?
Ag1 N1 C1 N3 -172.0(5) . . . . ?
C2 N3 C1 N1 -0.7(9) . . . . ?
C3 N3 C1 N1 178.2(6) . . . . ?
N1 N2 C2 N3 0.0(10) . . . . ?
Ag1 N2 C2 N3 177.5(5) 5_776 . . . ?
C1 N3 C2 N2 0.4(10) . . . . ?
C3 N3 C2 N2 -178.4(7) . . . . ?
C2 N3 C3 C4 -163.2(8) . . . . ?
C1 N3 C3 C4 18.2(11) . . . . ?
C2 N3 C3 C7 17.3(11) . . . . ?
C1 N3 C3 C7 -161.3(7) . . . . ?
C7 C3 C4 C5 2.0(11) . . . . ?
N3 C3 C4 C5 -177.5(7) . . . . ?
C3 C4 C5 C6 -0.9(12) . . . . ?
C7 N4 C6 C5 0.6(11) . . . . ?
Ag1 N4 C6 C5 175.8(6) 4_645 . . . ?
C4 C5 C6 N4 -0.4(13) . . . . ?
C6 N4 C7 C3 0.6(10) . . . . ?
Ag1 N4 C7 C3 -174.6(5) 4_645 . . . ?
C4 C3 C7 N4 -1.9(10) . . . . ?
N3 C3 C7 N4 177.6(6) . . . . ?
O3 N5 O2 O3 14(100) . . . 2_756 ?
O2 N5 O2 O3 14(100) 2_756 . . 2_756 ?
O1 N5 O2 O3 -166(100) . . . 2_756 ?
O3 N5 O3 O2 -174(100) 2_756 . . 2_756 ?
O2 N5 O3 O2 -174(100) . . . 2_756 ?
O1 N5 O3 O2 6(100) . . . 2_756 ?
O6 N6 O4 O4 -163(2) . . . 7_556 ?
O5 N6 O4 O4 17(2) . . . 7_556 ?
O6 N6 O4 O5 -130(5) . . . 7_556 ?
O5 N6 O4 O5 50(5) . . . 7_556 ?
O4 N6 O4 O5 33(4) 7_556 . . 7_556 ?
O6 N6 O4 N6 -163(2) . . . 7_556 ?
O5 N6 O4 N6 17(2) . . . 7_556 ?
O4 N6 O4 N6 0.001(3) 7_556 . . 7_556 ?
O6 N6 O5 O4 163(2) . . . 7_556 ?
O4 N6 O5 O4 -17(2) . . . 7_556 ?
